data_7701568
loop_
_publ_author_name
'Urban, Mateusz'
'Durka, Krzysztof'
'G\'orka, Patrycja'
'Wiosna-Sa\/lyga, Gabriela'
'Nawara, Krzysztof'
'Jankowski, Piotr'
'Luli\'nski, Sergiusz'

_publ_section_title
;
 The effect of locking \p-conjugation in organoboron moieties in the
 structures of luminescent tetracoordinate boron complexes.
;
_journal_issue 24
_journal_name_full 'Dalton transactions (Cambridge, England : 2003)'
_journal_page_first 8642
_journal_page_last 8663
_journal_paper_doi 10.1039/c9dt01332f
_journal_volume 48
_journal_year 2019
_chemical_formula_moiety 'C25 H16 B N O S'
_chemical_formula_sum 'C25 H16 B N O S'
_chemical_formula_weight 389.26
_chemical_melting_point 302.8
_chemical_name_systematic (2?-(2??-oxyphenyl)-benzothiazolato)-9-borafluorene
_space_group_crystal_system monoclinic
_space_group_IT_number 14
_space_group_name_Hall '-P 2ybc'
_space_group_name_H-M_alt 'P 1 21/c 1'
_atom_sites_solution_hydrogens geom
_audit_creation_method SHELXL-2013
_audit_update_record
;
2019-03-23 deposited with the CCDC.	2019-05-09 downloaded from the CCDC.
;
_cell_angle_alpha 90
_cell_angle_beta 106.1660(10)
_cell_angle_gamma 90
_cell_formula_units_Z 4
_cell_length_a 12.39560(10)
_cell_length_b 10.41190(10)
_cell_length_c 15.3378(2)
_cell_measurement_reflns_used 10427
_cell_measurement_temperature 100(2)
_cell_measurement_theta_max 76.5740
_cell_measurement_theta_min 3.6760
_cell_volume 1901.25(4)
_computing_cell_refinement
;
CrysAlisPro, Agilent Technologies,
Version 1.171.37.33 (release 27-03-2014 CrysAlis171 .NET)
(compiled Mar 27 2014,17:12:48)
;
_computing_data_collection
;
CrysAlisPro, Agilent Technologies,
Version 1.171.37.33 (release 27-03-2014 CrysAlis171 .NET)
(compiled Mar 27 2014,17:12:48)
;
_computing_data_reduction
;
CrysAlisPro, Agilent Technologies,
Version 1.171.37.33 (release 27-03-2014 CrysAlis171 .NET)
(compiled Mar 27 2014,17:12:48)
;
_diffrn_ambient_environment air
_diffrn_ambient_temperature 100(1)
_diffrn_detector 'CCD plate'
_diffrn_detector_area_resol_mean 5.2195
_diffrn_detector_type Atlas
_diffrn_measured_fraction_theta_full 0.998
_diffrn_measured_fraction_theta_max 0.990
_diffrn_measurement_device 'four-circle diffractometer'
_diffrn_measurement_device_type 'SuperNova, Dual, Cu at zero, Atlas'
_diffrn_radiation_monochromator mirror
_diffrn_radiation_probe x-ray
_diffrn_radiation_type 'Cu K\a'
_diffrn_radiation_wavelength 1.54184
_diffrn_reflns_av_R_equivalents 0.0194
_diffrn_reflns_av_unetI/netI 0.0168
_diffrn_reflns_Laue_measured_fraction_full 0.998
_diffrn_reflns_Laue_measured_fraction_max 0.990
_diffrn_reflns_limit_h_max 15
_diffrn_reflns_limit_h_min -15
_diffrn_reflns_limit_k_max 11
_diffrn_reflns_limit_k_min -13
_diffrn_reflns_limit_l_max 19
_diffrn_reflns_limit_l_min -19
_diffrn_reflns_number 13976
_diffrn_reflns_point_group_measured_fraction_full 0.998
_diffrn_reflns_point_group_measured_fraction_max 0.990
_diffrn_reflns_theta_full 67.679
_diffrn_reflns_theta_max 76.877
_diffrn_reflns_theta_min 3.713
_diffrn_source 'sealed X-ray tube'
_diffrn_source_type 'SuperNova (Cu) X-ray Source'
_exptl_absorpt_coefficient_mu 1.630
_exptl_absorpt_correction_T_max 1.00000
_exptl_absorpt_correction_T_min 0.84518
_exptl_absorpt_correction_type multi-scan
_exptl_absorpt_process_details
;
CrysAlisPro, Agilent Technologies,
Version 1.171.37.33 (release 27-03-2014 CrysAlis171 .NET)
(compiled Mar 27 2014,17:12:48)
Empirical absorption correction using spherical harmonics,
 implemented in SCALE3 ABSPACK scaling algorithm.
;
_exptl_crystal_colour red
_exptl_crystal_density_diffrn 1.360
_exptl_crystal_description block
_exptl_crystal_F_000 808
_exptl_crystal_preparation Luminescent
_exptl_crystal_recrystallization_method 'Re-crystallisation from solvent: CHCl3'
_exptl_crystal_size_max 0.06
_exptl_crystal_size_mid 0.04
_exptl_crystal_size_min 0.03
_refine_diff_density_max 0.358
_refine_diff_density_min -0.318
_refine_diff_density_rms 0.044
_refine_ls_extinction_method none
_refine_ls_goodness_of_fit_ref 1.059
_refine_ls_hydrogen_treatment constr
_refine_ls_matrix_type full
_refine_ls_number_parameters 262
_refine_ls_number_reflns 3978
_refine_ls_number_restraints 0
_refine_ls_restrained_S_all 1.059
_refine_ls_R_factor_all 0.0338
_refine_ls_R_factor_gt 0.0325
_refine_ls_shift/su_max 0.003
_refine_ls_shift/su_mean 0.000
_refine_ls_structure_factor_coef Fsqd
_refine_ls_weighting_details 'w=1/[\s^2^(Fo^2^)+(0.0587P)^2^+0.5927P] where P=(Fo^2^+2Fc^2^)/3'
_refine_ls_weighting_scheme calc
_refine_ls_wR_factor_gt 0.0946
_refine_ls_wR_factor_ref 0.0961
_reflns_Friedel_coverage 0.000
_reflns_number_gt 3796
_reflns_number_total 3978
_reflns_threshold_expression 'I > 2\s(I)'
_cod_data_source_file c9dt01332f2.cif
_cod_data_source_block 6
_cod_original_sg_symbol_H-M 'P 21/c'
_cod_database_code 7701568
_shelx_space_group_comment
;
The symmetry employed for this shelxl refinement is uniquely defined
by the following loop, which should always be used as a source of
symmetry information in preference to the above space-group names.
They are only intended as comments.
;
_shelxl_version_number 2013-4

loop_
_space_group_symop_operation_xyz
'x, y, z'
'-x, y+1/2, -z+1/2'
'-x, -y, -z'
'x, -y-1/2, z-1/2'

loop_
_atom_site_label
_atom_site_type_symbol
_atom_site_fract_x
_atom_site_fract_y
_atom_site_fract_z
_atom_site_U_iso_or_equiv
_atom_site_adp_type
_atom_site_occupancy
_atom_site_site_symmetry_order
_atom_site_calc_flag
_atom_site_refinement_flags_posn
_atom_site_refinement_flags_adp
S1 S 0.72473(2) 0.76357(3) 1.09442(2) 0.01986(10) Uani 1 1 d . .
O1 O 0.76640(8) 0.80477(8) 0.81416(5) 0.02396(19) Uani 1 1 d . .
N1 N 0.72907(8) 0.67384(9) 0.93919(6) 0.0175(2) Uani 1 1 d . .
C19 C 0.75421(9) 0.77681(11) 0.99152(7) 0.0179(2) Uani 1 1 d . .
C21 C 0.68825(9) 0.57339(11) 0.98169(7) 0.0186(2) Uani 1 1 d . .
C20 C 0.67889(9) 0.60748(11) 1.06770(8) 0.0191(2) Uani 1 1 d . .
C25 C 0.63834(10) 0.52247(12) 1.12124(8) 0.0230(2) Uani 1 1 d . .
H25 H 0.6313 0.5472 1.1790 0.028 Uiso 1 1 calc R U
C1 C 0.64129(10) 0.60944(11) 0.76354(7) 0.0190(2) Uani 1 1 d . .
C13 C 0.80413(9) 0.89978(11) 0.87309(8) 0.0194(2) Uani 1 1 d . .
C12 C 0.84434(10) 0.57031(12) 0.83396(8) 0.0204(2) Uani 1 1 d . .
C22 C 0.66027(11) 0.44906(12) 0.94850(8) 0.0233(2) Uani 1 1 d . .
H22 H 0.6681 0.4237 0.8911 0.028 Uiso 1 1 calc R U
C6 C 0.67880(10) 0.50354(11) 0.72261(7) 0.0207(2) Uani 1 1 d . .
C18 C 0.80012(9) 0.89181(11) 0.96368(8) 0.0196(2) Uani 1 1 d . .
C7 C 0.80007(10) 0.47946(11) 0.76505(8) 0.0213(2) Uani 1 1 d . .
C2 C 0.53043(10) 0.64907(13) 0.72971(8) 0.0248(3) Uani 1 1 d . .
H2 H 0.5039 0.7212 0.7556 0.030 Uiso 1 1 calc R U
C14 C 0.84392(10) 1.01334(12) 0.84372(8) 0.0239(2) Uani 1 1 d . .
H14 H 0.8471 1.0208 0.7828 0.029 Uiso 1 1 calc R U
C23 C 0.62085(11) 0.36433(12) 1.00195(9) 0.0268(3) Uani 1 1 d . .
H23 H 0.6015 0.2794 0.9807 0.032 Uiso 1 1 calc R U
C3 C 0.45770(11) 0.58266(15) 0.65729(9) 0.0324(3) Uani 1 1 d . .
H3 H 0.3813 0.6082 0.6356 0.039 Uiso 1 1 calc R U
C17 C 0.83619(11) 0.99460(13) 1.02337(9) 0.0283(3) Uani 1 1 d . .
H17 H 0.8340 0.9878 1.0846 0.034 Uiso 1 1 calc R U
C4 C 0.49674(12) 0.47983(15) 0.61708(9) 0.0347(3) Uani 1 1 d . .
H4 H 0.4472 0.4363 0.5674 0.042 Uiso 1 1 calc R U
C11 C 0.95759(10) 0.56240(14) 0.88112(9) 0.0286(3) Uani 1 1 d . .
H11 H 0.9889 0.6214 0.9287 0.034 Uiso 1 1 calc R U
C15 C 0.87841(12) 1.11426(13) 0.90348(10) 0.0307(3) Uani 1 1 d . .
H15 H 0.9050 1.1909 0.8829 0.037 Uiso 1 1 calc R U
C24 C 0.60878(11) 0.40085(12) 1.08696(9) 0.0267(3) Uani 1 1 d . .
H24 H 0.5798 0.3409 1.1214 0.032 Uiso 1 1 calc R U
C16 C 0.87491(13) 1.10578(14) 0.99358(10) 0.0345(3) Uani 1 1 d . .
H16 H 0.8990 1.1759 1.0339 0.041 Uiso 1 1 calc R U
B1 B 0.74671(11) 0.67036(12) 0.83955(8) 0.0180(2) Uani 1 1 d . .
C8 C 0.86732(13) 0.38426(13) 0.74338(9) 0.0299(3) Uani 1 1 d . .
H8 H 0.8361 0.3230 0.6974 0.036 Uiso 1 1 calc R U
C9 C 0.98107(13) 0.38044(15) 0.79028(10) 0.0368(3) Uani 1 1 d . .
H9 H 1.0283 0.3174 0.7752 0.044 Uiso 1 1 calc R U
C5 C 0.60782(12) 0.44004(13) 0.64900(8) 0.0289(3) Uani 1 1 d . .
H5 H 0.6348 0.3705 0.6209 0.035 Uiso 1 1 calc R U
C10 C 1.02551(11) 0.46803(16) 0.85872(10) 0.0364(3) Uani 1 1 d . .
H10 H 1.1030 0.4640 0.8908 0.044 Uiso 1 1 calc R U

loop_
_atom_site_aniso_label
_atom_site_aniso_U_11
_atom_site_aniso_U_22
_atom_site_aniso_U_33
_atom_site_aniso_U_23
_atom_site_aniso_U_13
_atom_site_aniso_U_12
S1 0.02704(17) 0.01960(16) 0.01452(15) -0.00120(9) 0.00839(11) 0.00060(10)
O1 0.0374(5) 0.0197(4) 0.0158(4) -0.0003(3) 0.0091(3) -0.0044(4)
N1 0.0205(4) 0.0183(4) 0.0137(4) 0.0001(3) 0.0047(3) 0.0005(4)
C19 0.0178(5) 0.0211(5) 0.0144(5) -0.0002(4) 0.0037(4) 0.0020(4)
C21 0.0201(5) 0.0207(5) 0.0152(5) 0.0031(4) 0.0055(4) 0.0015(4)
C20 0.0208(5) 0.0199(5) 0.0166(5) 0.0003(4) 0.0052(4) 0.0029(4)
C25 0.0282(6) 0.0249(6) 0.0180(5) 0.0029(4) 0.0101(4) 0.0029(5)
C1 0.0221(5) 0.0221(5) 0.0135(5) 0.0028(4) 0.0065(4) -0.0021(4)
C13 0.0189(5) 0.0206(5) 0.0182(5) -0.0002(4) 0.0046(4) 0.0004(4)
C12 0.0227(5) 0.0241(6) 0.0161(5) 0.0039(4) 0.0081(4) 0.0004(4)
C22 0.0324(6) 0.0215(6) 0.0171(5) -0.0005(4) 0.0086(5) -0.0017(5)
C6 0.0284(6) 0.0193(5) 0.0152(5) 0.0023(4) 0.0073(4) -0.0041(4)
C18 0.0197(5) 0.0205(6) 0.0191(5) 0.0000(4) 0.0062(4) -0.0004(4)
C7 0.0293(6) 0.0203(5) 0.0168(5) 0.0047(4) 0.0107(4) 0.0023(4)
C2 0.0235(6) 0.0333(6) 0.0191(5) 0.0077(5) 0.0083(4) 0.0003(5)
C14 0.0260(6) 0.0250(6) 0.0217(5) 0.0021(5) 0.0084(4) -0.0027(5)
C23 0.0384(7) 0.0200(6) 0.0236(6) 0.0007(5) 0.0111(5) -0.0031(5)
C3 0.0215(6) 0.0491(8) 0.0238(6) 0.0121(6) 0.0016(5) -0.0082(6)
C17 0.0364(7) 0.0291(6) 0.0203(6) -0.0045(5) 0.0095(5) -0.0083(5)
C4 0.0365(7) 0.0403(8) 0.0227(6) 0.0015(5) 0.0006(5) -0.0196(6)
C11 0.0239(6) 0.0384(7) 0.0236(6) 0.0055(5) 0.0069(5) 0.0000(5)
C15 0.0359(7) 0.0254(6) 0.0319(7) 0.0014(5) 0.0114(5) -0.0100(5)
C24 0.0354(7) 0.0234(6) 0.0241(6) 0.0057(5) 0.0130(5) 0.0000(5)
C16 0.0476(8) 0.0273(7) 0.0293(7) -0.0075(5) 0.0116(6) -0.0159(6)
B1 0.0211(6) 0.0196(6) 0.0137(5) 0.0003(4) 0.0055(4) -0.0010(5)
C8 0.0459(8) 0.0245(6) 0.0240(6) 0.0061(5) 0.0176(6) 0.0091(5)
C9 0.0428(8) 0.0389(8) 0.0370(7) 0.0167(6) 0.0251(6) 0.0209(6)
C5 0.0417(7) 0.0239(6) 0.0207(6) -0.0020(5) 0.0078(5) -0.0108(5)
C10 0.0251(6) 0.0509(9) 0.0352(7) 0.0159(6) 0.0117(5) 0.0122(6)

loop_
_atom_type_symbol
_atom_type_description
_atom_type_scat_dispersion_real
_atom_type_scat_dispersion_imag
_atom_type_scat_source
C C 0.0181 0.0091 'International Tables Vol C Tables 4.2.6.8 and 6.1.1.4'
H H 0.0000 0.0000 'International Tables Vol C Tables 4.2.6.8 and 6.1.1.4'
B B 0.0090 0.0039 'International Tables Vol C Tables 4.2.6.8 and 6.1.1.4'
N N 0.0311 0.0180 'International Tables Vol C Tables 4.2.6.8 and 6.1.1.4'
O O 0.0492 0.0322 'International Tables Vol C Tables 4.2.6.8 and 6.1.1.4'
S S 0.3331 0.5567 'International Tables Vol C Tables 4.2.6.8 and 6.1.1.4'

loop_
_geom_angle_atom_site_label_1
_geom_angle_atom_site_label_2
_geom_angle_atom_site_label_3
_geom_angle
C19 S1 C20 89.86(5)
C13 O1 B1 124.84(9)
C19 N1 C21 112.18(10)
C19 N1 B1 121.66(10)
C21 N1 B1 126.16(9)
N1 C19 C18 122.63(10)
N1 C19 S1 114.64(9)
C18 C19 S1 122.71(9)
N1 C21 C22 127.40(10)
N1 C21 C20 112.61(10)
C22 C21 C20 119.98(10)
C25 C20 C21 122.14(11)
C25 C20 S1 127.22(9)
C21 C20 S1 110.64(9)
C24 C25 C20 117.34(11)
C24 C25 H25 121.3
C20 C25 H25 121.3
C2 C1 C6 118.71(11)
C2 C1 B1 131.96(11)
C6 C1 B1 109.08(10)
O1 C13 C14 119.72(10)
O1 C13 C18 121.56(10)
C14 C13 C18 118.64(11)
C11 C12 C7 118.40(11)
C11 C12 B1 132.25(11)
C7 C12 B1 109.33(10)
C23 C22 C21 117.87(11)
C23 C22 H22 121.1
C21 C22 H22 121.1
C5 C6 C1 121.39(12)
C5 C6 C7 127.64(12)
C1 C6 C7 110.87(10)
C17 C18 C13 120.58(11)
C17 C18 C19 121.52(11)
C13 C18 C19 117.87(10)
C8 C7 C12 121.46(12)
C8 C7 C6 128.01(12)
C12 C7 C6 110.52(10)
C1 C2 C3 120.01(13)
C1 C2 H2 120.0
C3 C2 H2 120.0
C15 C14 C13 119.96(11)
C15 C14 H14 120.0
C13 C14 H14 120.0
C22 C23 C24 121.59(12)
C22 C23 H23 119.2
C24 C23 H23 119.2
C4 C3 C2 120.35(12)
C4 C3 H3 119.8
C2 C3 H3 119.8
C16 C17 C18 120.20(12)
C16 C17 H17 119.9
C18 C17 H17 119.9
C3 C4 C5 120.47(12)
C3 C4 H4 119.8
C5 C4 H4 119.8
C12 C11 C10 120.23(13)
C12 C11 H11 119.9
C10 C11 H11 119.9
C14 C15 C16 121.27(12)
C14 C15 H15 119.4
C16 C15 H15 119.4
C25 C24 C23 121.05(11)
C25 C24 H24 119.5
C23 C24 H24 119.5
C17 C16 C15 119.35(12)
C17 C16 H16 120.3
C15 C16 H16 120.3
O1 B1 N1 107.67(9)
O1 B1 C12 114.30(10)
N1 B1 C12 111.58(9)
O1 B1 C1 109.74(9)
N1 B1 C1 113.48(9)
C12 B1 C1 100.09(9)
C7 C8 C9 118.92(13)
C7 C8 H8 120.5
C9 C8 H8 120.5
C10 C9 C8 120.31(13)
C10 C9 H9 119.8
C8 C9 H9 119.8
C6 C5 C4 119.03(13)
C6 C5 H5 120.5
C4 C5 H5 120.5
C9 C10 C11 120.66(13)
C9 C10 H10 119.7
C11 C10 H10 119.7

loop_
_geom_bond_atom_site_label_1
_geom_bond_atom_site_label_2
_geom_bond_distance
S1 C19 1.7218(11)
S1 C20 1.7327(12)
O1 C13 1.3337(14)
O1 B1 1.4909(15)
N1 C19 1.3234(15)
N1 C21 1.3994(14)
N1 B1 1.6033(14)
C19 C18 1.4406(16)
C21 C22 1.3989(16)
C21 C20 1.4018(15)
C20 C25 1.3930(16)
C25 C24 1.3810(18)
C25 H25 0.9500
C1 C2 1.3895(16)
C1 C6 1.4102(16)
C1 B1 1.6189(16)
C13 C14 1.4028(17)
C13 C18 1.4066(16)
C12 C11 1.3912(17)
C12 C7 1.4108(17)
C12 B1 1.6171(17)
C22 C23 1.3828(17)
C22 H22 0.9500
C6 C5 1.3902(17)
C6 C7 1.4836(17)
C18 C17 1.3984(17)
C7 C8 1.3936(17)
C2 C3 1.4025(19)
C2 H2 0.9500
C14 C15 1.3815(18)
C14 H14 0.9500
C23 C24 1.4056(18)
C23 H23 0.9500
C3 C4 1.388(2)
C3 H3 0.9500
C17 C16 1.3788(19)
C17 H17 0.9500
C4 C5 1.390(2)
C4 H4 0.9500
C11 C10 1.398(2)
C11 H11 0.9500
C15 C16 1.398(2)
C15 H15 0.9500
C24 H24 0.9500
C16 H16 0.9500
C8 C9 1.394(2)
C8 H8 0.9500
C9 C10 1.384(2)
C9 H9 0.9500
C5 H5 0.9500
C10 H10 0.9500
